data_7049670
loop_
_publ_author_name
'Arumugam, Ramar'
'Shankar, Bhaskaran'
'Soumya, K. R.'
'Sathiyendiran, Malaichamy'

_publ_section_title
;
 fac-Re(CO)<sub>3</sub>-based neutral heteroleptic tetrahedrons.
;
_journal_issue 21
_journal_name_full 'Dalton transactions (Cambridge, England : 2003)'
_journal_page_first 7425
_journal_page_last 7431
_journal_paper_doi 10.1039/c8dt05065a
_journal_volume 48
_journal_year 2019
_chemical_formula_moiety 'C156 H116 N16 O28 Re4'
_chemical_formula_sum 'C156 H116 N16 O28 Re4'
_chemical_formula_weight 3407.44
_space_group_crystal_system orthorhombic
_space_group_IT_number 60
_space_group_name_Hall '-P 2n 2ab'
_space_group_name_H-M_alt 'P b c n'
_symmetry_space_group_name_Hall '-P 2n 2ab'
_symmetry_space_group_name_H-M 'P b c n'
_atom_sites_solution_hydrogens geom
_audit_creation_method SHELXL-2018/3
_audit_update_record
;
2019-04-06 deposited with the CCDC.    2019-04-11 downloaded from the CCDC.
;
_cell_angle_alpha 90
_cell_angle_beta 90
_cell_angle_gamma 90
_cell_formula_units_Z 4
_cell_length_a 20.942(2)
_cell_length_b 23.014(2)
_cell_length_c 34.149(3)
_cell_measurement_reflns_used 9620
_cell_measurement_temperature 296(2)
_cell_measurement_theta_max 26.32
_cell_measurement_theta_min 2.35
_cell_volume 16458(3)
_computing_cell_refinement 'Bruker SAINT'
_computing_data_collection 'Bruker APEX2'
_computing_data_reduction 'Bruker SAINT'
_computing_molecular_graphics 'Bruker SHELXTL'
_computing_publication_material 'Bruker SHELXTL'
_computing_structure_refinement 'SHELXL-2018/3 (Sheldrick, 2018)'
_computing_structure_solution 'SHELXS-97 (Sheldrick 2008)'
_diffrn_ambient_temperature 296(2)
_diffrn_measured_fraction_theta_full 0.998
_diffrn_measured_fraction_theta_max 0.997
_diffrn_measurement_device_type 'Bruker APEX-II CCD'
_diffrn_measurement_method '\f and \w scans'
_diffrn_radiation_type MoK\a
_diffrn_radiation_wavelength 0.71073
_diffrn_reflns_av_R_equivalents 0.1776
_diffrn_reflns_av_unetI/netI 0.0964
_diffrn_reflns_Laue_measured_fraction_full 0.998
_diffrn_reflns_Laue_measured_fraction_max 0.997
_diffrn_reflns_limit_h_max 25
_diffrn_reflns_limit_h_min -25
_diffrn_reflns_limit_k_max 28
_diffrn_reflns_limit_k_min -27
_diffrn_reflns_limit_l_max 37
_diffrn_reflns_limit_l_min -41
_diffrn_reflns_number 120616
_diffrn_reflns_point_group_measured_fraction_full 0.998
_diffrn_reflns_point_group_measured_fraction_max 0.997
_diffrn_reflns_theta_full 25.242
_diffrn_reflns_theta_max 25.681
_diffrn_reflns_theta_min 2.219
_exptl_absorpt_coefficient_mu 3.001
_exptl_absorpt_correction_T_max 0.817
_exptl_absorpt_correction_T_min 0.753
_exptl_absorpt_correction_type multi-scan
_exptl_absorpt_process_details SADABS
_exptl_crystal_colour 'Greenish yellow'
_exptl_crystal_density_diffrn 1.375
_exptl_crystal_description Block
_exptl_crystal_F_000 6752
_exptl_crystal_size_max 0.100
_exptl_crystal_size_mid 0.090
_exptl_crystal_size_min 0.070
_refine_diff_density_max 1.560
_refine_diff_density_min -1.055
_refine_diff_density_rms 0.143
_refine_ls_extinction_method none
_refine_ls_goodness_of_fit_ref 1.106
_refine_ls_hydrogen_treatment constr
_refine_ls_matrix_type full
_refine_ls_number_parameters 938
_refine_ls_number_reflns 15593
_refine_ls_number_restraints 45
_refine_ls_restrained_S_all 1.105
_refine_ls_R_factor_all 0.1358
_refine_ls_R_factor_gt 0.0858
_refine_ls_shift/su_max 0.041
_refine_ls_shift/su_mean 0.001
_refine_ls_structure_factor_coef Fsqd
_refine_ls_weighting_details 'w=1/[\s^2^(Fo^2^)+(0.0547P)^2^+120.9868P] where P=(Fo^2^+2Fc^2^)/3'
_refine_ls_weighting_scheme calc
_refine_ls_wR_factor_gt 0.1538
_refine_ls_wR_factor_ref 0.1718
_reflns_Friedel_coverage 0.000
_reflns_number_gt 10085
_reflns_number_total 15593
_reflns_threshold_expression 'I > 2\s(I)'
_cod_data_source_file c8dt05065a2.cif
_cod_data_source_block Complex4
_cod_depositor_comments 'Adding full bibliography for 7049668--7049673.cif.'
_cod_database_code 7049670
_shelx_shelxl_version_number 2018/3
_shelx_space_group_comment
;
The symmetry employed for this shelxl refinement is uniquely defined
by the following loop, which should always be used as a source of
symmetry information in preference to the above space-group names.
They are only intended as comments.
;
_shelx_estimated_absorpt_t_min 0.753
_shelx_estimated_absorpt_t_max 0.817

loop_
_space_group_symop_operation_xyz
'x, y, z'
'-x+1/2, -y+1/2, z+1/2'
'-x, y, -z+1/2'
'x+1/2, -y+1/2, -z'
'-x, -y, -z'
'x-1/2, y-1/2, -z-1/2'
'x, -y, z-1/2'
'-x-1/2, y-1/2, z'

loop_
_atom_site_label
_atom_site_type_symbol
_atom_site_fract_x
_atom_site_fract_y
_atom_site_fract_z
_atom_site_U_iso_or_equiv
_atom_site_adp_type
_atom_site_occupancy
_atom_site_site_symmetry_order
_atom_site_calc_flag
_atom_site_refinement_flags_posn
_atom_site_refinement_flags_adp
_atom_site_refinement_flags_occupancy
_atom_site_disorder_assembly
_atom_site_disorder_group
C1 C 0.4936(5) 0.5979(4) 0.5672(3) 0.039(3) Uani 1 1 d . . . . .
C2 C 0.5572(5) 0.5844(5) 0.5712(3) 0.045(3) Uani 1 1 d . . . . .
H2 H 0.570613 0.546000 0.569699 0.054 Uiso 1 1 calc R U . . .
C3 C 0.6011(5) 0.6284(4) 0.5776(3) 0.041(3) Uani 1 1 d . . . . .
H3 H 0.644046 0.619585 0.581207 0.049 Uiso 1 1 calc R U . . .
C4 C 0.5808(5) 0.6850(4) 0.5786(3) 0.037(2) Uani 1 1 d . . . . .
C5 C 0.5169(5) 0.6984(5) 0.5718(3) 0.041(3) Uani 1 1 d . . . . .
H5 H 0.503929 0.737054 0.570822 0.049 Uiso 1 1 calc R U . . .
C6 C 0.4726(5) 0.6547(4) 0.5664(3) 0.038(3) Uani 1 1 d . . . . .
H6 H 0.429750 0.663311 0.562291 0.046 Uiso 1 1 calc R U . . .
C7 C 0.4100(5) 0.5410(5) 0.5308(3) 0.038(2) Uani 1 1 d . . . . .
C8 C 0.4039(6) 0.5730(5) 0.4966(3) 0.054(3) Uani 1 1 d . . . . .
H8 H 0.427003 0.606846 0.492240 0.065 Uiso 1 1 calc R U . . .
C9 C 0.3614(7) 0.5513(6) 0.4696(4) 0.062(4) Uani 1 1 d . . . . .
H9 H 0.355100 0.571473 0.446308 0.075 Uiso 1 1 calc R U . . .
C10 C 0.3276(6) 0.5000(6) 0.4759(3) 0.059(3) Uani 1 1 d . . . . .
H10 H 0.298690 0.487406 0.457042 0.071 Uiso 1 1 calc R U . . .
C11 C 0.3359(5) 0.4676(5) 0.5094(3) 0.049(3) Uani 1 1 d . . . . .
H11 H 0.313817 0.433059 0.513414 0.059 Uiso 1 1 calc R U . . .
C12 C 0.3784(5) 0.4887(5) 0.5368(3) 0.040(3) Uani 1 1 d . . . . .
C13 C 0.4380(4) 0.5047(4) 0.5891(3) 0.032(2) Uani 1 1 d . . . . .
C14 C 0.4678(5) 0.5000(4) 0.6271(3) 0.036(2) Uani 1 1 d . . . . .
C15 C 0.4816(5) 0.5496(5) 0.6497(3) 0.041(3) Uani 1 1 d . . . . .
H15 H 0.469187 0.585940 0.640640 0.049 Uiso 1 1 calc R U . . .
C16 C 0.5129(5) 0.5454(6) 0.6847(3) 0.052(3) Uani 1 1 d . . . . .
H16 H 0.521866 0.578556 0.699220 0.062 Uiso 1 1 calc R U . . .
C17 C 0.5312(6) 0.4909(6) 0.6984(4) 0.064(4) Uani 1 1 d . . . . .
H17 H 0.553679 0.487740 0.721742 0.077 Uiso 1 1 calc R U . . .
C18 C 0.5165(5) 0.4430(5) 0.6780(3) 0.051(3) Uani 1 1 d . . . . .
H18 H 0.529113 0.407086 0.687714 0.062 Uiso 1 1 calc R U . . .
C19 C 0.4827(5) 0.4449(5) 0.6425(3) 0.041(3) Uani 1 1 d . . . . .
C20 C 0.2974(7) 0.3649(5) 0.5749(4) 0.061(4) Uani 1 1 d . . . . .
C21 C 0.4186(6) 0.3454(5) 0.5507(3) 0.054(3) Uani 1 1 d . . . . .
C22 C 0.3710(7) 0.3035(6) 0.6179(4) 0.074(4) Uani 1 1 d . . . . .
C23 C 0.5773(5) 0.7745(4) 0.6469(3) 0.041(3) Uani 1 1 d . . . . .
C24 C 0.5492(5) 0.7230(5) 0.6607(3) 0.047(3) Uani 1 1 d . . . . .
H24 H 0.563486 0.687368 0.651240 0.056 Uiso 1 1 calc R U . . .
C25 C 0.5007(6) 0.7244(6) 0.6879(4) 0.064(4) Uani 1 1 d . . . . .
H25 H 0.481872 0.690044 0.696395 0.076 Uiso 1 1 calc R U . . .
C26 C 0.4797(6) 0.7776(6) 0.7028(4) 0.064(4) Uani 1 1 d . . . . .
H26 H 0.446183 0.779083 0.720659 0.077 Uiso 1 1 calc R U . . .
C27 C 0.5090(6) 0.8269(6) 0.6910(4) 0.060(3) Uani 1 1 d . . . . .
H27 H 0.495437 0.861922 0.701753 0.072 Uiso 1 1 calc R U . . .
C28 C 0.5585(5) 0.8285(5) 0.6634(3) 0.037(2) Uani 1 1 d . . . . .
C29 C 0.6229(5) 0.7734(4) 0.6147(3) 0.035(2) Uani 1 1 d . . . . .
C30 C 0.7043(5) 0.7944(5) 0.5765(3) 0.041(3) Uani 1 1 d . . . . .
C31 C 0.6769(5) 0.7429(5) 0.5623(3) 0.043(3) Uani 1 1 d . . . . .
C32 C 0.7019(6) 0.7142(5) 0.5302(3) 0.059(3) Uani 1 1 d . . . . .
H32 H 0.683572 0.680039 0.521006 0.070 Uiso 1 1 calc R U . . .
C33 C 0.7548(7) 0.7380(6) 0.5124(4) 0.076(4) Uani 1 1 d . . . . .
H33 H 0.773562 0.719018 0.491268 0.092 Uiso 1 1 calc R U . . .
C34 C 0.7804(7) 0.7903(6) 0.5257(4) 0.078(5) Uani 1 1 d . . . . .
H34 H 0.814977 0.806476 0.512594 0.093 Uiso 1 1 calc R U . . .
C35 C 0.7559(6) 0.8186(5) 0.5578(3) 0.060(4) Uani 1 1 d . . . . .
H35 H 0.773678 0.853274 0.566577 0.072 Uiso 1 1 calc R U . . .
C36 C 0.7721(6) 0.9070(5) 0.6335(3) 0.049(3) Uani 1 1 d . . . . .
C37 C 0.6659(7) 0.9380(5) 0.5941(4) 0.071(4) Uani 1 1 d . . . . .
C38 C 0.6838(6) 0.9657(5) 0.6700(3) 0.049(3) Uani 1 1 d . . . . .
C39 C 0.3678(7) 0.9080(6) 0.7158(5) 0.073(4) Uani 1 1 d . . . . .
H39 H 0.394034 0.937652 0.706572 0.087 Uiso 1 1 calc R U . . .
C40 C 0.3367(8) 0.8717(7) 0.6891(4) 0.080(5) Uani 1 1 d . . . . .
H40 H 0.341583 0.878895 0.662446 0.096 Uiso 1 1 calc R U . . .
C41 C 0.2995(7) 0.8263(6) 0.7004(4) 0.071(4) Uani 1 1 d . . . . .
H41 H 0.280324 0.801465 0.682458 0.085 Uiso 1 1 calc R U . . .
C42 C 0.2920(5) 0.8193(5) 0.7414(3) 0.043(3) Uani 1 1 d . . . . .
C43 C 0.3199(5) 0.8564(5) 0.7680(3) 0.041(3) Uani 1 1 d . . . . .
C44 C 0.3603(6) 0.9005(5) 0.7552(3) 0.050(3) Uani 1 1 d . . . . .
H44 H 0.381500 0.924218 0.773045 0.061 Uiso 1 1 calc R U . . .
C45 C 0.2664(5) 0.7920(4) 0.8009(3) 0.037(2) Uani 1 1 d . . . . .
C46 C 0.2373(5) 0.7530(4) 0.8316(3) 0.039(3) Uani 1 1 d . . . . .
C47 C 0.1821(6) 0.7682(5) 0.8508(3) 0.055(3) Uani 1 1 d . . . . .
H47 H 0.162952 0.804119 0.846568 0.065 Uiso 1 1 calc R U . . .
C48 C 0.2658(5) 0.6989(4) 0.8369(3) 0.044(3) Uani 1 1 d . . . . .
H48 H 0.302849 0.689306 0.823321 0.053 Uiso 1 1 calc R U . . .
C49 C 0.2387(5) 0.6600(5) 0.8624(3) 0.048(3) Uani 1 1 d . . . . .
C50 C 0.1825(6) 0.6746(5) 0.8823(4) 0.063(4) Uani 1 1 d . . . . .
C51 C 0.1556(6) 0.7283(6) 0.8769(4) 0.068(4) Uani 1 1 d . . . . .
C52 C 0.0699(8) 0.7932(7) 0.8929(6) 0.127(8) Uani 1 1 d . . . . .
H52A H 0.032685 0.794915 0.909287 0.191 Uiso 1 1 calc R U . . .
H52B H 0.098548 0.824104 0.899848 0.191 Uiso 1 1 calc R U . . .
H52C H 0.057374 0.797435 0.865982 0.191 Uiso 1 1 calc R U . . .
C56 C 0.3093(6) 0.5828(5) 0.8421(4) 0.062(4) Uani 1 1 d . . . . .
H56A H 0.322379 0.544588 0.850058 0.094 Uiso 1 1 calc R U . . .
H56B H 0.290589 0.580829 0.816430 0.094 Uiso 1 1 calc R U . . .
H56C H 0.345746 0.608037 0.841472 0.094 Uiso 1 1 calc R U . . .
C57 C 0.2236(6) 0.7283(5) 0.7460(3) 0.054(3) Uani 1 1 d . . . . .
H57A H 0.203664 0.739276 0.721490 0.065 Uiso 1 1 calc R U . . .
H57B H 0.190158 0.716725 0.764047 0.065 Uiso 1 1 calc R U . . .
C58 C 0.2676(5) 0.6776(4) 0.7391(3) 0.039(3) Uani 1 1 d . . . . .
C59 C 0.2405(5) 0.6256(5) 0.7273(3) 0.046(3) Uani 1 1 d . . . . .
H59 H 0.196468 0.623323 0.724201 0.056 Uiso 1 1 calc R U . . .
C60 C 0.2784(5) 0.5760(5) 0.7200(3) 0.042(3) Uani 1 1 d . . . . .
C61 C 0.3434(6) 0.5779(5) 0.7257(3) 0.044(3) Uani 1 1 d . . . . .
H61 H 0.368319 0.545033 0.721407 0.052 Uiso 1 1 calc R U . . .
C62 C 0.3712(6) 0.6297(5) 0.7379(3) 0.049(3) Uani 1 1 d . . . . .
H62 H 0.415173 0.631528 0.741364 0.059 Uiso 1 1 calc R U . . .
C63 C 0.3346(5) 0.6785(5) 0.7449(3) 0.047(3) Uani 1 1 d . . . . .
H63 H 0.354163 0.712371 0.753617 0.056 Uiso 1 1 calc R U . . .
C64 C 0.2430(6) 0.5210(5) 0.7069(4) 0.055(3) Uani 1 1 d . . . . .
H64A H 0.219621 0.505226 0.729057 0.066 Uiso 1 1 calc R U . . .
H64B H 0.212200 0.531219 0.686869 0.066 Uiso 1 1 calc R U . . .
C65 C 0.3190(6) 0.4258(6) 0.7544(3) 0.061(4) Uani 1 1 d . . . . .
H65 H 0.295609 0.448303 0.771923 0.073 Uiso 1 1 calc R U . . .
C66 C 0.3581(7) 0.3804(7) 0.7671(4) 0.071(4) Uani 1 1 d . . . . .
H66 H 0.361689 0.373047 0.793803 0.085 Uiso 1 1 calc R U . . .
C67 C 0.3911(7) 0.3468(6) 0.7415(4) 0.071(4) Uani 1 1 d . . . . .
H67 H 0.415591 0.316236 0.751110 0.086 Uiso 1 1 calc R U . . .
C69 C 0.3895(6) 0.3566(5) 0.7014(3) 0.054(3) Uani 1 1 d . . . . .
H69 H 0.413669 0.333917 0.684398 0.065 Uiso 1 1 calc R U . . .
C70 C 0.3508(5) 0.4013(4) 0.6872(3) 0.041(3) Uani 1 1 d . . . . .
C71 C 0.3166(5) 0.4356(5) 0.7140(3) 0.046(3) Uani 1 1 d . . . . .
C72 C 0.3012(5) 0.4671(5) 0.6535(3) 0.037(3) Uani 1 1 d . . . . .
C73 C 0.2785(5) 0.5073(4) 0.6226(3) 0.042(3) Uani 1 1 d . . . . .
C75 C 0.2316(6) 0.4927(6) 0.5957(4) 0.062(3) Uani 1 1 d . . . . .
H75 H 0.212969 0.456023 0.596037 0.075 Uiso 1 1 calc R U . . .
C76 C 0.2136(7) 0.5328(7) 0.5688(4) 0.074(4) Uani 1 1 d . . . . .
C77 C 0.2390(8) 0.5893(6) 0.5690(4) 0.073(4) Uani 1 1 d . . . . .
C78 C 0.2851(6) 0.6045(5) 0.5961(4) 0.059(3) Uani 1 1 d . . . . .
C79 C 0.3040(5) 0.5622(5) 0.6230(3) 0.046(3) Uani 1 1 d . . . . .
H79 H 0.334797 0.571464 0.641577 0.055 Uiso 1 1 calc R U . . .
C80 C 0.3302(11) 0.6845(7) 0.6282(5) 0.136(8) Uani 1 1 d . . . . .
H80A H 0.345719 0.722903 0.622872 0.204 Uiso 1 1 calc R U . . .
H80B H 0.295564 0.686650 0.646631 0.204 Uiso 1 1 calc R U . . .
H80C H 0.363993 0.661392 0.639103 0.204 Uiso 1 1 calc R U . . .
C81 C 0.1714(12) 0.6637(12) 0.5491(9) 0.213(15) Uani 1 1 d . . . . .
H81A H 0.163223 0.689838 0.527798 0.319 Uiso 1 1 calc R U . . .
H81B H 0.134457 0.639915 0.553572 0.319 Uiso 1 1 calc R U . . .
H81C H 0.180687 0.685677 0.572350 0.319 Uiso 1 1 calc R U . . .
C82 C 0.1401(10) 0.4711(9) 0.5361(6) 0.139(8) Uani 1 1 d . . . . .
H82A H 0.109798 0.472308 0.515058 0.208 Uiso 1 1 calc R U . . .
H82B H 0.172220 0.442512 0.530514 0.208 Uiso 1 1 calc R U . . .
H82C H 0.118589 0.461030 0.560009 0.208 Uiso 1 1 calc R U . . .
N1 N 0.3972(4) 0.4667(3) 0.5733(2) 0.035(2) Uani 1 1 d . . . . .
N2 N 0.4482(4) 0.5507(4) 0.5638(2) 0.036(2) Uani 1 1 d . . . . .
N3 N 0.6257(4) 0.7301(3) 0.5866(2) 0.037(2) Uani 1 1 d . . . . .
N4 N 0.6692(4) 0.8121(3) 0.6092(2) 0.038(2) Uani 1 1 d . . . . .
N5 N 0.3021(4) 0.8388(3) 0.8057(2) 0.035(2) Uani 1 1 d . . . . .
N6 N 0.2579(5) 0.7785(4) 0.7622(3) 0.047(2) Uani 1 1 d . . . . .
N7 N 0.2861(5) 0.4762(4) 0.6916(3) 0.047(2) Uani 1 1 d . . . . .
N8 N 0.3399(4) 0.4211(4) 0.6498(2) 0.037(2) Uani 1 1 d . . . . .
O1 O 0.6854(5) 1.0094(4) 0.6861(3) 0.082(3) Uani 1 1 d . . . . .
O2 O 0.8247(4) 0.9175(4) 0.6301(2) 0.068(3) Uani 1 1 d . . . . .
O3 O 0.6572(7) 0.9655(5) 0.5671(3) 0.111(4) Uani 1 1 d . . . . .
O4 O 0.5841(3) 0.8788(3) 0.6546(2) 0.0483(19) Uani 1 1 d . . . . .
O5 O 0.2473(5) 0.3542(5) 0.5624(3) 0.094(4) Uani 1 1 d . . . . .
O6 O 0.4427(5) 0.3253(5) 0.5242(3) 0.090(3) Uani 1 1 d . . . . .
O7 O 0.3624(8) 0.2556(4) 0.6293(4) 0.136(5) Uani 1 1 d . . . . .
O8 O 0.4676(3) 0.3955(3) 0.6250(2) 0.0450(18) Uani 1 1 d . . . . .
O9 O 0.1010(5) 0.7388(5) 0.8981(3) 0.100(4) Uani 1 1 d . . . . .
C55 C 0.1710(15) 0.6179(17) 0.9347(8) 0.093(8) Uani 0.54(2) 1 d D U P A 1
H55A H 0.143698 0.588549 0.945657 0.139 Uiso 0.54(2) 1 calc R U P A 1
H55B H 0.213325 0.602507 0.931666 0.139 Uiso 0.54(2) 1 calc R U P A 1
H55C H 0.172247 0.650815 0.951987 0.139 Uiso 0.54(2) 1 calc R U P A 1
O10 O 0.1497(15) 0.6333(12) 0.9018(8) 0.083(7) Uani 0.54(2) 1 d D U P A 1
C55' C 0.1281(19) 0.6057(18) 0.8988(11) 0.101(10) Uani 0.46(2) 1 d D U P A 2
H55D H 0.108867 0.580240 0.917626 0.152 Uiso 0.46(2) 1 calc R U P A 2
H55E H 0.095299 0.624085 0.883492 0.152 Uiso 0.46(2) 1 calc R U P A 2
H55F H 0.155560 0.583748 0.881822 0.152 Uiso 0.46(2) 1 calc R U P A 2
O10' O 0.1602(15) 0.6438(10) 0.9162(9) 0.076(7) Uani 0.46(2) 1 d D U P A 2
O11 O 0.2635(4) 0.6048(3) 0.8691(2) 0.062(2) Uani 1 1 d . . . . .
O12 O 0.3089(5) 0.6593(4) 0.5939(3) 0.082(3) Uani 1 1 d . . . . .
O13 O 0.2223(6) 0.6293(5) 0.5402(3) 0.108(4) Uani 1 1 d . . . . .
O14 O 0.1676(7) 0.5232(6) 0.5401(4) 0.125(5) Uani 1 1 d . . . . .
Re1 Re 0.68172(2) 0.89352(2) 0.64134(2) 0.04130(14) Uani 1 1 d . . . . .
Re2 Re 0.37949(2) 0.37920(2) 0.59652(2) 0.04156(14) Uani 1 1 d . . . . .

loop_
_atom_site_aniso_label
_atom_site_aniso_U_11
_atom_site_aniso_U_22
_atom_site_aniso_U_33
_atom_site_aniso_U_23
_atom_site_aniso_U_13
_atom_site_aniso_U_12
C1 0.040(7) 0.042(6) 0.034(6) -0.009(5) -0.003(5) -0.012(5)
C2 0.045(7) 0.038(6) 0.051(7) -0.010(5) -0.002(6) 0.008(5)
C3 0.027(6) 0.042(6) 0.053(7) -0.001(5) 0.004(5) -0.008(5)
C4 0.046(7) 0.038(6) 0.027(5) -0.002(4) 0.006(5) -0.011(5)
C5 0.039(7) 0.037(6) 0.046(7) -0.003(5) -0.004(5) -0.005(5)
C6 0.019(5) 0.042(6) 0.055(7) -0.003(5) -0.004(5) 0.006(5)
C7 0.036(6) 0.050(7) 0.027(6) -0.007(5) -0.003(5) -0.001(5)
C8 0.059(8) 0.051(7) 0.053(8) -0.004(6) -0.005(6) 0.001(6)
C9 0.083(10) 0.062(9) 0.042(7) 0.003(6) -0.008(7) 0.026(8)
C10 0.063(9) 0.072(9) 0.042(7) -0.018(6) -0.024(6) 0.018(7)
C11 0.043(7) 0.051(7) 0.053(7) -0.020(6) -0.012(6) -0.003(6)
C12 0.031(6) 0.048(6) 0.042(6) -0.009(5) 0.003(5) 0.004(5)
C13 0.028(6) 0.036(6) 0.031(6) -0.004(4) -0.002(4) -0.004(5)
C14 0.032(6) 0.036(6) 0.039(6) -0.004(5) 0.001(5) 0.004(5)
C15 0.040(7) 0.048(7) 0.034(6) -0.009(5) -0.006(5) -0.005(5)
C16 0.045(7) 0.072(9) 0.038(7) -0.018(6) -0.012(6) -0.011(6)
C17 0.059(9) 0.083(10) 0.052(8) -0.003(7) -0.026(6) 0.004(8)
C18 0.049(8) 0.057(8) 0.048(7) -0.004(6) -0.011(6) 0.004(6)
C19 0.030(6) 0.058(7) 0.034(6) -0.010(5) -0.003(5) -0.005(5)
C20 0.071(10) 0.052(8) 0.061(8) -0.020(6) 0.009(7) -0.010(7)
C21 0.052(8) 0.063(8) 0.047(7) -0.022(6) -0.006(6) 0.005(6)
C22 0.086(11) 0.060(9) 0.075(10) -0.016(7) 0.000(8) -0.010(8)
C23 0.043(7) 0.042(6) 0.037(6) 0.003(5) 0.006(5) -0.009(5)
C24 0.043(7) 0.060(7) 0.037(6) 0.000(5) 0.011(5) -0.004(6)
C25 0.053(8) 0.075(9) 0.063(8) 0.012(7) 0.017(7) -0.018(7)
C26 0.049(8) 0.071(9) 0.072(9) -0.014(7) 0.021(7) 0.003(7)
C27 0.041(7) 0.064(8) 0.076(9) -0.020(7) 0.013(7) 0.005(7)
C28 0.029(6) 0.048(7) 0.035(6) -0.001(5) -0.003(5) -0.002(5)
C29 0.032(6) 0.040(6) 0.032(5) 0.004(4) 0.004(5) -0.003(5)
C30 0.035(6) 0.050(7) 0.038(6) -0.001(5) 0.000(5) -0.018(5)
C31 0.041(7) 0.046(6) 0.041(6) -0.006(5) 0.012(5) -0.012(5)
C32 0.053(8) 0.065(8) 0.058(8) -0.020(6) 0.010(6) -0.019(7)
C33 0.092(11) 0.089(10) 0.048(8) -0.033(7) 0.029(8) -0.032(9)
C34 0.081(11) 0.100(11) 0.052(8) -0.012(8) 0.037(7) -0.049(9)
C35 0.083(10) 0.060(8) 0.037(7) -0.008(6) 0.011(6) -0.041(7)
C36 0.064(9) 0.046(7) 0.038(7) 0.001(5) 0.017(6) -0.009(6)
C37 0.097(12) 0.035(7) 0.081(10) -0.001(7) -0.002(9) -0.009(7)
C38 0.059(8) 0.035(6) 0.054(7) 0.007(5) 0.015(6) -0.007(6)
C39 0.070(10) 0.051(8) 0.098(12) 0.032(8) 0.039(9) 0.023(7)
C40 0.115(14) 0.071(10) 0.054(9) 0.028(8) 0.030(9) 0.036(10)
C41 0.087(11) 0.072(10) 0.052(8) -0.006(7) 0.009(7) 0.041(8)
C42 0.051(7) 0.054(7) 0.026(6) -0.001(5) 0.010(5) 0.023(6)
C43 0.037(6) 0.048(6) 0.037(6) 0.008(5) 0.014(5) 0.016(6)
C44 0.054(8) 0.042(6) 0.055(8) 0.010(5) 0.032(6) 0.015(6)
C45 0.037(6) 0.035(6) 0.039(6) -0.005(5) 0.004(5) 0.008(5)
C46 0.042(7) 0.031(6) 0.044(6) -0.005(5) 0.006(5) -0.003(5)
C47 0.054(8) 0.047(7) 0.063(8) 0.008(6) 0.014(7) 0.014(6)
C48 0.049(7) 0.038(6) 0.045(7) 0.003(5) 0.009(6) 0.002(5)
C49 0.038(7) 0.045(7) 0.059(7) 0.008(6) 0.003(6) 0.007(5)
C50 0.062(9) 0.054(8) 0.072(9) 0.029(7) 0.016(7) 0.001(7)
C51 0.051(8) 0.063(9) 0.088(10) 0.027(8) 0.025(7) 0.007(7)
C52 0.097(13) 0.091(12) 0.19(2) 0.038(12) 0.099(14) 0.046(11)
C56 0.067(9) 0.038(7) 0.082(9) -0.008(6) 0.004(8) 0.010(6)
C57 0.067(9) 0.044(7) 0.050(7) -0.016(6) -0.006(6) 0.014(6)
C58 0.046(7) 0.040(6) 0.031(6) -0.006(5) -0.002(5) -0.002(5)
C59 0.035(6) 0.062(8) 0.043(6) -0.009(5) 0.004(5) -0.001(6)
C60 0.049(8) 0.044(7) 0.033(6) -0.009(5) 0.014(5) -0.003(6)
C61 0.050(7) 0.041(6) 0.040(6) -0.004(5) 0.007(5) 0.007(6)
C62 0.042(7) 0.046(7) 0.060(8) 0.004(6) 0.000(6) 0.000(6)
C63 0.054(8) 0.037(6) 0.048(7) -0.006(5) 0.002(6) -0.010(6)
C64 0.055(8) 0.049(7) 0.062(8) -0.024(6) 0.015(6) -0.012(6)
C65 0.066(9) 0.081(9) 0.035(7) 0.000(6) 0.005(6) -0.031(8)
C66 0.068(10) 0.089(11) 0.056(9) 0.029(8) -0.008(7) -0.032(9)
C67 0.079(11) 0.060(9) 0.075(10) 0.016(7) -0.002(8) -0.012(8)
C69 0.061(9) 0.060(8) 0.041(7) 0.006(6) 0.002(6) -0.012(7)
C70 0.036(6) 0.028(6) 0.059(7) -0.001(5) 0.006(5) -0.008(5)
C71 0.046(7) 0.045(7) 0.047(7) -0.007(5) 0.000(6) -0.022(6)
C72 0.030(6) 0.041(6) 0.041(6) -0.012(5) 0.005(5) -0.012(5)
C73 0.045(7) 0.028(6) 0.053(7) -0.009(5) 0.002(6) 0.003(5)
C75 0.062(9) 0.058(8) 0.067(9) -0.011(7) -0.010(7) -0.003(7)
C76 0.074(10) 0.081(11) 0.067(9) -0.011(8) -0.023(8) 0.003(9)
C77 0.100(12) 0.060(9) 0.061(9) 0.016(7) 0.004(9) 0.010(9)
C78 0.065(9) 0.056(8) 0.056(8) 0.000(7) 0.003(7) 0.004(7)
C79 0.052(8) 0.042(6) 0.043(7) -0.006(5) 0.005(6) 0.001(6)
C80 0.22(3) 0.070(11) 0.113(15) -0.028(11) 0.030(16) -0.043(14)
C81 0.15(2) 0.21(3) 0.28(4) 0.14(3) 0.03(2) 0.09(2)
C82 0.129(18) 0.116(16) 0.17(2) -0.005(15) -0.077(15) -0.033(14)
N1 0.041(5) 0.034(5) 0.030(5) -0.004(4) -0.005(4) 0.001(4)
N2 0.029(5) 0.048(5) 0.033(5) -0.003(4) -0.002(4) -0.010(4)
N3 0.034(5) 0.042(5) 0.036(5) -0.007(4) 0.009(4) -0.011(4)
N4 0.043(6) 0.035(5) 0.035(5) -0.002(4) 0.003(4) -0.006(4)
N5 0.037(5) 0.030(5) 0.037(5) 0.002(4) 0.011(4) 0.006(4)
N6 0.056(6) 0.039(5) 0.045(6) -0.009(4) 0.004(5) 0.010(5)
N7 0.057(6) 0.035(5) 0.049(6) -0.008(4) 0.006(5) -0.011(5)
N8 0.046(6) 0.043(5) 0.022(5) -0.001(4) 0.006(4) -0.004(4)
O1 0.122(9) 0.036(5) 0.087(7) -0.016(5) 0.022(6) -0.021(5)
O2 0.046(6) 0.094(7) 0.065(6) 0.004(5) 0.019(4) -0.026(5)
O3 0.180(12) 0.078(7) 0.076(7) 0.044(6) -0.016(7) 0.000(8)
O4 0.033(4) 0.046(5) 0.065(5) -0.002(4) 0.002(4) -0.003(4)
O5 0.065(7) 0.095(8) 0.123(9) -0.052(7) -0.010(6) -0.030(6)
O6 0.087(7) 0.116(8) 0.069(6) -0.053(6) 0.009(6) 0.026(6)
O7 0.221(16) 0.042(6) 0.145(11) 0.012(7) -0.021(10) -0.034(8)
O8 0.042(4) 0.039(4) 0.054(5) -0.009(4) -0.011(4) 0.002(4)
O9 0.074(7) 0.094(8) 0.132(9) 0.040(7) 0.064(7) 0.032(6)
C55 0.079(17) 0.12(2) 0.084(13) 0.010(15) 0.009(13) 0.017(16)
O10 0.083(7) 0.083(7) 0.083(7) 0.001(2) 0.000(2) -0.001(2)
C55' 0.088(19) 0.11(2) 0.105(19) -0.013(16) -0.028(16) 0.000(16)
O10' 0.088(13) 0.072(12) 0.070(15) 0.023(10) 0.003(12) -0.016(10)
O11 0.063(6) 0.040(4) 0.083(6) 0.019(4) 0.007(5) 0.003(4)
O12 0.108(8) 0.048(5) 0.091(7) 0.017(5) 0.004(6) -0.017(5)
O13 0.124(10) 0.091(8) 0.110(9) 0.028(7) -0.014(8) 0.013(8)
O14 0.144(12) 0.102(9) 0.128(10) 0.007(8) -0.073(9) -0.014(9)
Re1 0.0502(3) 0.0322(2) 0.0415(3) 0.00049(19) 0.0034(2) -0.0081(2)
Re2 0.0469(3) 0.0339(2) 0.0438(3) -0.01316(19) 0.0006(2) -0.0048(2)

loop_
_atom_type_symbol
_atom_type_description
_atom_type_scat_dispersion_real
_atom_type_scat_dispersion_imag
_atom_type_scat_source
C C 0.0033 0.0016 'International Tables Vol C Tables 4.2.6.8 and 6.1.1.4'
H H 0.0000 0.0000 'International Tables Vol C Tables 4.2.6.8 and 6.1.1.4'
N N 0.0061 0.0033 'International Tables Vol C Tables 4.2.6.8 and 6.1.1.4'
O O 0.0106 0.0060 'International Tables Vol C Tables 4.2.6.8 and 6.1.1.4'
Re Re -1.0185 7.2310 'International Tables Vol C Tables 4.2.6.8 and 6.1.1.4'

loop_
_geom_angle_atom_site_label_1
_geom_angle_atom_site_label_2
_geom_angle_atom_site_label_3
_geom_angle
_geom_angle_site_symmetry_3
C2 C1 C6 121.6(9) .
C2 C1 N2 118.4(10) .
C6 C1 N2 120.0(9) .
C1 C2 C3 119.7(10) .
C1 C2 H2 120.2 .
C3 C2 H2 120.2 .
C4 C3 C2 119.5(10) .
C4 C3 H3 120.3 .
C2 C3 H3 120.3 .
C3 C4 C5 120.3(9) .
C3 C4 N3 119.4(10) .
C5 C4 N3 120.3(9) .
C6 C5 C4 120.4(10) .
C6 C5 H5 119.8 .
C4 C5 H5 119.8 .
C1 C6 C5 118.3(9) .
C1 C6 H6 120.8 .
C5 C6 H6 120.8 .
C8 C7 C12 122.8(10) .
C8 C7 N2 130.3(10) .
C12 C7 N2 106.8(9) .
C9 C8 C7 115.6(11) .
C9 C8 H8 122.2 .
C7 C8 H8 122.2 .
C8 C9 C10 122.1(11) .
C8 C9 H9 118.9 .
C10 C9 H9 118.9 .
C11 C10 C9 121.5(11) .
C11 C10 H10 119.2 .
C9 C10 H10 119.2 .
C10 C11 C12 117.1(11) .
C10 C11 H11 121.5 .
C12 C11 H11 121.5 .
C11 C12 C7 120.7(10) .
C11 C12 N1 131.1(10) .
C7 C12 N1 108.1(9) .
N1 C13 N2 110.3(8) .
N1 C13 C14 126.1(9) .
N2 C13 C14 123.6(8) .
C15 C14 C19 118.7(9) .
C15 C14 C13 121.4(9) .
C19 C14 C13 119.9(9) .
C16 C15 C14 121.4(11) .
C16 C15 H15 119.3 .
C14 C15 H15 119.3 .
C15 C16 C17 119.3(11) .
C15 C16 H16 120.4 .
C17 C16 H16 120.4 .
C18 C17 C16 120.2(11) .
C18 C17 H17 119.9 .
C16 C17 H17 119.9 .
C17 C18 C19 122.6(12) .
C17 C18 H18 118.7 .
C19 C18 H18 118.7 .
O8 C19 C18 118.9(10) .
O8 C19 C14 123.6(9) .
C18 C19 C14 117.4(10) .
O5 C20 Re2 177.5(13) .
O6 C21 Re2 178.6(11) .
O7 C22 Re2 175.2(14) .
C24 C23 C28 119.3(9) .
C24 C23 C29 120.8(9) .
C28 C23 C29 119.8(9) .
C25 C24 C23 120.9(11) .
C25 C24 H24 119.5 .
C23 C24 H24 119.5 .
C24 C25 C26 120.0(12) .
C24 C25 H25 120.0 .
C26 C25 H25 120.0 .
C27 C26 C25 119.0(12) .
C27 C26 H26 120.5 .
C25 C26 H26 120.5 .
C26 C27 C28 124.0(11) .
C26 C27 H27 118.0 .
C28 C27 H27 118.0 .
O4 C28 C27 118.7(10) .
O4 C28 C23 124.5(9) .
C27 C28 C23 116.7(10) .
N4 C29 N3 110.5(8) .
N4 C29 C23 124.9(9) .
N3 C29 C23 124.4(9) .
C35 C30 N4 131.9(10) .
C35 C30 C31 120.4(10) .
N4 C30 C31 107.7(8) .
C32 C31 N3 131.6(10) .
C32 C31 C30 121.4(10) .
N3 C31 C30 106.9(9) .
C33 C32 C31 117.7(11) .
C33 C32 H32 121.1 .
C31 C32 H32 121.1 .
C32 C33 C34 120.5(11) .
C32 C33 H33 119.8 .
C34 C33 H33 119.8 .
C35 C34 C33 121.8(11) .
C35 C34 H34 119.1 .
C33 C34 H34 119.1 .
C30 C35 C34 118.2(11) .
C30 C35 H35 120.9 .
C34 C35 H35 120.9 .
O2 C36 Re1 176.4(11) .
O3 C37 Re1 177.9(12) .
O1 C38 Re1 178.0(10) .
C44 C39 C40 120.8(13) .
C44 C39 H39 119.6 .
C40 C39 H39 119.6 .
C41 C40 C39 122.7(13) .
C41 C40 H40 118.6 .
C39 C40 H40 118.6 .
C40 C41 C42 115.6(14) .
C40 C41 H41 122.2 .
C42 C41 H41 122.2 .
C43 C42 N6 107.5(9) .
C43 C42 C41 122.3(12) .
N6 C42 C41 130.2(12) .
C42 C43 C44 120.3(10) .
C42 C43 N5 108.4(9) .
C44 C43 N5 131.3(11) .
C39 C44 C43 118.1(13) .
C39 C44 H44 121.0 .
C43 C44 H44 121.0 .
N5 C45 N6 112.2(9) .
N5 C45 C46 128.8(9) .
N6 C45 C46 119.0(9) .
C47 C46 C48 121.8(10) .
C47 C46 C45 121.4(9) .
C48 C46 C45 116.6(9) .
C46 C47 C51 118.2(11) .
C46 C47 H47 120.9 .
C51 C47 H47 120.9 .
C49 C48 C46 119.2(10) .
C49 C48 H48 120.4 .
C46 C48 H48 120.4 .
C48 C49 O11 123.1(10) .
C48 C49 C50 120.0(10) .
O11 C49 C50 116.9(10) .
O10 C50 C51 119.4(18) .
O10 C50 C49 120.1(17) .
C51 C50 C49 119.7(11) .
C51 C50 O10' 114.7(16) .
C49 C50 O10' 123.2(16) .
C50 C51 O9 115.5(11) .
C50 C51 C47 121.1(12) .
O9 C51 C47 123.4(12) .
O9 C52 H52A 109.5 .
O9 C52 H52B 109.5 .
H52A C52 H52B 109.5 .
O9 C52 H52C 109.5 .
H52A C52 H52C 109.5 .
H52B C52 H52C 109.5 .
O11 C56 H56A 109.5 .
O11 C56 H56B 109.5 .
H56A C56 H56B 109.5 .
O11 C56 H56C 109.5 .
H56A C56 H56C 109.5 .
H56B C56 H56C 109.5 .
N6 C57 C58 111.7(9) .
N6 C57 H57A 109.3 .
C58 C57 H57A 109.3 .
N6 C57 H57B 109.3 .
C58 C57 H57B 109.3 .
H57A C57 H57B 107.9 .
C59 C58 C63 117.3(10) .
C59 C58 C57 117.7(10) .
C63 C58 C57 125.0(10) .
C58 C59 C60 121.3(10) .
C58 C59 H59 119.3 .
C60 C59 H59 119.3 .
C61 C60 C59 120.3(10) .
C61 C60 C64 123.1(10) .
C59 C60 C64 116.5(10) .
C60 C61 C62 118.9(10) .
C60 C61 H61 120.5 .
C62 C61 H61 120.5 .
C63 C62 C61 121.1(11) .
C63 C62 H62 119.4 .
C61 C62 H62 119.4 .
C62 C63 C58 120.9(10) .
C62 C63 H63 119.5 .
C58 C63 H63 119.5 .
N7 C64 C60 112.7(9) .
N7 C64 H64A 109.1 .
C60 C64 H64A 109.1 .
N7 C64 H64B 109.1 .
C60 C64 H64B 109.1 .
H64A C64 H64B 107.8 .
C66 C65 C71 116.6(13) .
C66 C65 H65 121.7 .
C71 C65 H65 121.7 .
C67 C66 C65 121.7(13) .
C67 C66 H66 119.2 .
C65 C66 H66 119.2 .
C66 C67 C69 122.1(14) .
C66 C67 H67 119.0 .
C69 C67 H67 119.0 .
C67 C69 C70 118.4(12) .
C67 C69 H69 120.8 .
C70 C69 H69 120.8 .
N8 C70 C69 131.5(10) .
N8 C70 C71 109.5(9) .
C69 C70 C71 118.9(11) .
N7 C71 C65 132.8(12) .
N7 C71 C70 105.0(9) .
C65 C71 C70 122.3(12) .
N8 C72 N7 110.8(9) .
N8 C72 C73 128.4(9) .
N7 C72 C73 120.7(9) .
C79 C73 C75 120.3(11) .
C79 C73 C72 116.4(10) .
C75 C73 C72 123.2(10) .
C76 C75 C73 118.8(12) .
C76 C75 H75 120.6 .
C73 C75 H75 120.6 .
C75 C76 O14 124.3(14) .
C75 C76 C77 121.4(13) .
O14 C76 C77 114.3(14) .
C78 C77 O13 118.8(13) .
C78 C77 C76 120.2(12) .
O13 C77 C76 120.9(14) .
O12 C78 C77 117.0(12) .
O12 C78 C79 125.6(12) .
C77 C78 C79 117.5(12) .
C73 C79 C78 121.8(11) .
C73 C79 H79 119.1 .
C78 C79 H79 119.1 .
O12 C80 H80A 109.5 .
O12 C80 H80B 109.5 .
H80A C80 H80B 109.5 .
O12 C80 H80C 109.5 .
H80A C80 H80C 109.5 .
H80B C80 H80C 109.5 .
O13 C81 H81A 109.5 .
O13 C81 H81B 109.5 .
H81A C81 H81B 109.5 .
O13 C81 H81C 109.5 .
H81A C81 H81C 109.5 .
H81B C81 H81C 109.5 .
O14 C82 H82A 109.5 .
O14 C82 H82B 109.5 .
H82A C82 H82B 109.5 .
O14 C82 H82C 109.5 .
H82A C82 H82C 109.5 .
H82B C82 H82C 109.5 .
C13 N1 C12 107.6(8) .
C13 N1 Re2 124.3(6) .
C12 N1 Re2 127.2(6) .
C13 N2 C7 107.2(8) .
C13 N2 C1 128.6(8) .
C7 N2 C1 123.9(8) .
C29 N3 C31 107.2(8) .
C29 N3 C4 128.7(8) .
C31 N3 C4 123.5(8) .
C29 N4 C30 107.7(8) .
C29 N4 Re1 126.1(7) .
C30 N4 Re1 125.9(6) .
C45 N5 C43 105.7(8) .
C45 N5 Re1 130.3(6) 3_656
C43 N5 Re1 122.9(7) 3_656
C45 N6 C42 106.1(9) .
C45 N6 C57 127.2(10) .
C42 N6 C57 126.5(9) .
C72 N7 C71 108.8(9) .
C72 N7 C64 126.6(10) .
C71 N7 C64 124.6(10) .
C72 N8 C70 105.9(8) .
C72 N8 Re2 130.3(7) .
C70 N8 Re2 123.8(7) .
C28 O4 Re1 125.8(6) .
C19 O8 Re2 124.5(6) .
C51 O9 C52 118.0(10) .
O10 C55 H55A 109.5 .
O10 C55 H55B 109.5 .
H55A C55 H55B 109.5 .
O10 C55 H55C 109.4 .
H55A C55 H55C 109.5 .
H55B C55 H55C 109.5 .
C55 O10 C50 117(3) .
O10' C55' H55D 109.3 .
O10' C55' H55E 109.5 .
H55D C55' H55E 109.5 .
O10' C55' H55F 109.5 .
H55D C55' H55F 109.5 .
H55E C55' H55F 109.5 .
C55' O10' C50 98(3) .
C49 O11 C56 118.0(9) .
C78 O12 C80 117.4(11) .
C81 O13 C77 115.0(15) .
C82 O14 C76 120.6(14) .
C38 Re1 C36 84.8(5) .
C38 Re1 C37 88.4(5) .
C36 Re1 C37 88.1(6) .
C38 Re1 O4 92.9(4) .
C36 Re1 O4 175.6(4) .
C37 Re1 O4 95.6(5) .
C38 Re1 N4 174.4(4) .
C36 Re1 N4 100.7(4) .
C37 Re1 N4 90.8(4) .
O4 Re1 N4 81.6(3) .
C38 Re1 N5 94.1(4) 3_656
C36 Re1 N5 93.1(4) 3_656
C37 Re1 N5 177.3(4) 3_656
O4 Re1 N5 83.3(3) 3_656
N4 Re1 N5 86.7(3) 3_656
C22 Re2 C20 84.6(6) .
C22 Re2 C21 88.9(6) .
C20 Re2 C21 89.9(5) .
C22 Re2 O8 93.9(5) .
C20 Re2 O8 175.5(4) .
C21 Re2 O8 94.2(4) .
C22 Re2 N1 175.4(5) .
C20 Re2 N1 99.9(4) .
C21 Re2 N1 90.3(4) .
O8 Re2 N1 81.7(3) .
C22 Re2 N8 92.8(5) .
C20 Re2 N8 93.2(4) .
C21 Re2 N8 176.5(4) .
O8 Re2 N8 82.7(3) .
N1 Re2 N8 87.7(3) .

loop_
_geom_bond_atom_site_label_1
_geom_bond_atom_site_label_2
_geom_bond_distance
_geom_bond_site_symmetry_2
C1 C2 1.374(15) .
C1 C6 1.379(14) .
C1 N2 1.450(12) .
C2 C3 1.385(14) .
C2 H2 0.9300 .
C3 C4 1.371(14) .
C3 H3 0.9300 .
C4 C5 1.394(14) .
C4 N3 1.427(12) .
C5 C6 1.380(13) .
C5 H5 0.9300 .
C6 H6 0.9300 .
C7 C8 1.384(15) .
C7 C12 1.390(14) .
C7 N2 1.400(12) .
C8 C9 1.376(16) .
C8 H8 0.9300 .
C9 C10 1.392(17) .
C9 H9 0.9300 .
C10 C11 1.378(16) .
C10 H10 0.9300 .
C11 C12 1.379(14) .
C11 H11 0.9300 .
C12 N1 1.403(12) .
C13 N1 1.337(11) .
C13 N2 1.383(12) .
C13 C14 1.444(13) .
C14 C15 1.407(13) .
C14 C19 1.408(14) .
C15 C16 1.366(14) .
C15 H15 0.9300 .
C16 C17 1.391(17) .
C16 H16 0.9300 .
C17 C18 1.340(16) .
C17 H17 0.9300 .
C18 C19 1.404(14) .
C18 H18 0.9300 .
C19 O8 1.323(12) .
C20 O5 1.157(15) .
C20 Re2 1.901(15) .
C21 O6 1.136(13) .
C21 Re2 1.930(12) .
C22 O7 1.183(16) .
C22 Re2 1.898(15) .
C23 C24 1.405(14) .
C23 C28 1.420(14) .
C23 C29 1.457(14) .
C24 C25 1.379(15) .
C24 H24 0.9300 .
C25 C26 1.395(17) .
C25 H25 0.9300 .
C26 C27 1.352(17) .
C26 H26 0.9300 .
C27 C28 1.399(15) .
C27 H27 0.9300 .
C28 O4 1.311(12) .
C29 N4 1.330(12) .
C29 N3 1.386(12) .
C30 C35 1.371(14) .
C30 N4 1.398(13) .
C30 C31 1.403(14) .
C31 C32 1.382(15) .
C31 N3 1.386(12) .
C32 C33 1.378(16) .
C32 H32 0.9300 .
C33 C34 1.395(17) .
C33 H33 0.9300 .
C34 C35 1.373(16) .
C34 H34 0.9300 .
C35 H35 0.9300 .
C36 O2 1.134(13) .
C36 Re1 1.936(13) .
C37 O3 1.132(15) .
C37 Re1 1.940(15) .
C38 O1 1.148(13) .
C38 Re1 1.928(12) .
C39 C44 1.368(17) .
C39 C40 1.40(2) .
C39 H39 0.9300 .
C40 C41 1.36(2) .
C40 H40 0.9300 .
C41 C42 1.416(16) .
C41 H41 0.9300 .
C42 C43 1.376(15) .
C42 N6 1.378(14) .
C43 C44 1.391(15) .
C43 N5 1.401(12) .
C44 H44 0.9300 .
C45 N5 1.323(12) .
C45 N6 1.368(13) .
C45 C46 1.509(14) .
C46 C47 1.375(15) .
C46 C48 1.392(14) .
C47 C51 1.394(16) .
C47 H47 0.9300 .
C48 C49 1.372(14) .
C48 H48 0.9300 .
C49 O11 1.393(13) .
C49 C50 1.400(16) .
C50 O10 1.35(3) .
C50 C51 1.371(17) .
C50 O10' 1.43(3) .
C51 O9 1.375(14) .
C52 O9 1.423(16) .
C52 H52A 0.9600 .
C52 H52B 0.9600 .
C52 H52C 0.9600 .
C56 O11 1.424(14) .
C56 H56A 0.9600 .
C56 H56B 0.9600 .
C56 H56C 0.9600 .
C57 N6 1.469(14) .
C57 C58 1.505(14) .
C57 H57A 0.9700 .
C57 H57B 0.9700 .
C58 C59 1.383(14) .
C58 C63 1.417(15) .
C59 C60 1.414(14) .
C59 H59 0.9300 .
C60 C61 1.374(15) .
C60 C64 1.533(14) .
C61 C62 1.392(15) .
C61 H61 0.9300 .
C62 C63 1.380(14) .
C62 H62 0.9300 .
C63 H63 0.9300 .
C64 N7 1.467(13) .
C64 H64A 0.9700 .
C64 H64B 0.9700 .
C65 C66 1.397(18) .
C65 C71 1.401(15) .
C65 H65 0.9300 .
C66 C67 1.357(19) .
C66 H66 0.9300 .
C67 C69 1.388(17) .
C67 H67 0.9300 .
C69 C70 1.398(15) .
C69 H69 0.9300 .
C70 N8 1.373(13) .
C70 C71 1.403(15) .
C71 N7 1.366(14) .
C72 N8 1.339(13) .
C72 N7 1.353(13) .
C72 C73 1.483(15) .
C73 C79 1.371(14) .
C73 C75 1.388(15) .
C75 C76 1.355(18) .
C75 H75 0.9300 .
C76 O14 1.391(16) .
C76 C77 1.405(19) .
C77 C78 1.385(19) .
C77 O13 1.392(16) .
C78 O12 1.357(14) .
C78 C79 1.394(16) .
C79 H79 0.9300 .
C80 O12 1.382(18) .
C80 H80A 0.9600 .
C80 H80B 0.9600 .
C80 H80C 0.9600 .
C81 O13 1.36(2) .
C81 H81A 0.9600 .
C81 H81B 0.9600 .
C81 H81C 0.9600 .
C82 O14 1.338(19) .
C82 H82A 0.9600 .
C82 H82B 0.9600 .
C82 H82C 0.9600 .
N1 Re2 2.195(8) .
N4 Re1 2.189(8) .
N5 Re1 2.229(8) 3_656
N8 Re2 2.221(8) .
O4 Re1 2.121(7) .
O8 Re2 2.119(7) .
C55 O10 1.26(3) .
C55 H55A 0.9600 .
C55 H55B 0.9600 .
C55 H55C 0.9600 .
C55' O10' 1.25(3) .
C55' H55D 0.9600 .
C55' H55E 0.9600 .
C55' H55F 0.9600 .
